data_7716911
loop_
_publ_author_name
'&#xc1;lvarez-Miguel, Luc&#xed;a'
'Del Carmen-Rodr&#xed;guez, Clara'
'Valle, Mar&#xed;a'
'&#xc1;lvarez, Celedonio M'
'Mart&#xed;n-&#xc1;lvarez, Jos&#xe9; M'
'Garc&#xed;a-Rodr&#xed;guez, Ra&#xfa;l'
'Miguel, Daniel'

_publ_section_title
;
 Synthesis and reactivity of air stable Ni(II) complexes with isocyanides
 and dialkyldithiophosphate ligands: acyclic diaminocarbene formation.
;
_journal_issue 36
_journal_name_full 'Dalton transactions (Cambridge, England : 2003)'
_journal_page_first 15101
_journal_page_last 15112
_journal_paper_doi 10.1039/d4dt01915f
_journal_volume 53
_journal_year 2024
_chemical_formula_moiety 'C43 H67 N3 Ni O2 P S2, B F4'
_chemical_formula_sum 'C43 H67 B F4 N3 Ni O2 P S2'
_chemical_formula_weight 898.60
_space_group_crystal_system triclinic
_space_group_IT_number 2
_space_group_name_Hall '-P 1'
_space_group_name_H-M_alt 'P -1'
_atom_sites_solution_hydrogens geom
_atom_sites_solution_primary dual
_audit_creation_date 2023-10-04
_audit_creation_method
;
Olex2 1.3
(compiled 2020.11.12 svn.r5f609507 for OlexSys, GUI svn.r6408)
;
_audit_update_record
;
2023-10-04 deposited with the CCDC.	2024-08-26 downloaded from the CCDC.
;
_cell_angle_alpha 82.659(4)
_cell_angle_beta 89.705(4)
_cell_angle_gamma 86.302(4)
_cell_formula_units_Z 2
_cell_length_a 9.1019(4)
_cell_length_b 14.9066(6)
_cell_length_c 17.7025(10)
_cell_measurement_reflns_used 5612
_cell_measurement_temperature 293(2)
_cell_measurement_theta_max 25.6350
_cell_measurement_theta_min 2.7410
_cell_volume 2377.2(2)
_computing_cell_refinement 'CrysAlisPro 1.171.40.67a (Rigaku OD, 2019)'
_computing_data_collection 'CrysAlisPro 1.171.40.67a (Rigaku OD, 2019)'
_computing_data_reduction 'CrysAlisPro 1.171.40.67a (Rigaku OD, 2019)'
_computing_molecular_graphics 'Olex2 1.3 (Dolomanov et al., 2009)'
_computing_publication_material 'Olex2 1.3 (Dolomanov et al., 2009)'
_computing_structure_refinement 'SHELXL 2014/7 (Sheldrick, 2015)'
_computing_structure_solution 'SHELXT 2014/5 (Sheldrick, 2014)'
_diffrn_ambient_temperature 293(2)
_diffrn_detector 'CCD plate'
_diffrn_detector_area_resol_mean 10.4757
_diffrn_detector_type Atlas
_diffrn_measured_fraction_theta_full 0.999
_diffrn_measured_fraction_theta_max 0.828
_diffrn_measurement_details
;
List of Runs (angles in degrees, time in seconds):

  # Type    Start    End  Width  t~exp~   \w     \q     \k     \f   Frames
#--------------------------------------------------------------------------
  1  \w    -39.00  59.00   1.00    3.76    --  -10.80  57.00  60.00   98
  2  \w    -79.00  11.00   1.00    3.76    --  -10.80 -57.00 -90.00   90
  3  \w    -17.00  79.00   1.00    3.76    --   12.36  77.00-180.00   96
;
_diffrn_measurement_device 'four-circle diffractometer'
_diffrn_measurement_device_type 'SuperNova, Dual, Cu at home/near, Atlas'
_diffrn_measurement_method '\w scans'
_diffrn_orient_matrix_type 'CrysAlisPro convention (1999,Acta A55,543-557)'
_diffrn_orient_matrix_UB_11 0.0430892000
_diffrn_orient_matrix_UB_12 -0.0404691000
_diffrn_orient_matrix_UB_13 0.0125276000
_diffrn_orient_matrix_UB_21 0.0061719000
_diffrn_orient_matrix_UB_22 0.0140303000
_diffrn_orient_matrix_UB_23 0.0365958000
_diffrn_orient_matrix_UB_31 -0.0648348000
_diffrn_orient_matrix_UB_32 -0.0218333000
_diffrn_orient_matrix_UB_33 0.0116574000
_diffrn_radiation_monochromator mirror
_diffrn_radiation_probe x-ray
_diffrn_radiation_type 'Mo K\a'
_diffrn_radiation_wavelength 0.71073
_diffrn_reflns_av_R_equivalents 0.0303
_diffrn_reflns_av_unetI/netI 0.0664
_diffrn_reflns_Laue_measured_fraction_full 0.999
_diffrn_reflns_Laue_measured_fraction_max 0.828
_diffrn_reflns_limit_h_max 12
_diffrn_reflns_limit_h_min -9
_diffrn_reflns_limit_k_max 19
_diffrn_reflns_limit_k_min -18
_diffrn_reflns_limit_l_max 22
_diffrn_reflns_limit_l_min -23
_diffrn_reflns_number 18610
_diffrn_reflns_point_group_measured_fraction_full 0.999
_diffrn_reflns_point_group_measured_fraction_max 0.828
_diffrn_reflns_theta_full 25.242
_diffrn_reflns_theta_max 29.606
_diffrn_reflns_theta_min 2.242
_diffrn_source 'micro-focus sealed X-ray tube'
_diffrn_source_type 'SuperNova (Mo) X-ray Source'
_exptl_absorpt_coefficient_mu 0.582
_exptl_absorpt_correction_T_max 0.908
_exptl_absorpt_correction_T_min 0.873
_exptl_absorpt_correction_type analytical
_exptl_absorpt_process_details
;
CrysAlisPro 1.171.40.67a (Rigaku Oxford Diffraction, 2019)
Analytical numeric absorption correction using a multifaceted crystal
			model based on expressions derived by R.C. Clark & J.S. Reid.
(Clark, R. C. & Reid, J. S. (1995). Acta Cryst. A51, 887-897)
Empirical absorption correction using spherical harmonics,
 implemented in SCALE3 ABSPACK scaling algorithm.
;
_exptl_crystal_colour yellow
_exptl_crystal_colour_primary yellow
_exptl_crystal_density_diffrn 1.255
_exptl_crystal_description needle
_exptl_crystal_F_000 956
_exptl_crystal_size_max 0.29
_exptl_crystal_size_mid 0.262
_exptl_crystal_size_min 0.199
_refine_diff_density_max 1.025
_refine_diff_density_min -0.655
_refine_diff_density_rms 0.076
_refine_ls_extinction_method none
_refine_ls_goodness_of_fit_ref 1.039
_refine_ls_hydrogen_treatment constr
_refine_ls_matrix_type full
_refine_ls_number_parameters 522
_refine_ls_number_reflns 11088
_refine_ls_number_restraints 2
_refine_ls_restrained_S_all 1.044
_refine_ls_R_factor_all 0.1074
_refine_ls_R_factor_gt 0.0678
_refine_ls_shift/su_max 0.001
_refine_ls_shift/su_mean 0.000
_refine_ls_structure_factor_coef Fsqd
_refine_ls_weighting_details 'w=1/[\s^2^(Fo^2^)+(0.0904P)^2^+1.4775P] where P=(Fo^2^+2Fc^2^)/3'
_refine_ls_weighting_scheme calc
_refine_ls_wR_factor_gt 0.1702
_refine_ls_wR_factor_ref 0.2042
_reflns_Friedel_coverage 0.000
_reflns_number_gt 7164
_reflns_number_total 11088
_reflns_threshold_expression 'I > 2\s(I)'
_cod_data_source_file d4dt01915f2.cif
_cod_data_source_block lam992a
_cod_depositor_comments 'Adding full bibliography for 7716902--7716918.cif.'
_cod_database_code 7716911
_shelx_shelxl_version_number 2014/7
_chemical_oxdiff_formula 'C86  H134  B2  F8  N6  Ni2  O4  P2  S4  '
_chemical_oxdiff_usercomment 'yellow needle'
_shelx_space_group_comment
;
The symmetry employed for this shelxl refinement is uniquely defined
by the following loop, which should always be used as a source of
symmetry information in preference to the above space-group names.
They are only intended as comments.
;
_reflns_odcompleteness_completeness 99.83
_reflns_odcompleteness_iscentric 1
_reflns_odcompleteness_theta 26.32
_olex2_refinement_description
;
1. Fixed Uiso
 At 1.2 times of:
  All C(H) groups, All C(H,H) groups, All N(H) groups
 At 1.5 times of:
  All C(H,H,H) groups
2. Restrained distances
 C31-C32 = C34-C35
 1.457 with sigma of 0.004
3.a Ternary CH refined with riding coordinates:
 C41(H41), C44(H44), C47(H47), C50(H50), C61(H61), C71(H71)
3.b Secondary CH2 refined with riding coordinates:
 C31(H31A,H31B), C32(H32A,H32B), C33(H33A,H33B), C34(H34A,H34B), C35(H35A,
 H35B), C62(H62A,H62B), C63(H63A,H63B), C64(H64A,H64B), C65(H65A,H65B),
 C66(H66A,H66B), C72(H72A,H72B), C73(H73A,H73B), C74(H74A,H74B), C75(H75A,H75B),
  C76(H76A,H76B)
3.c Aromatic/amide H refined with riding coordinates:
 N1(H1), C13(H13), C14(H14), C15(H15), C23(H23), C24(H24), C25(H25)
3.d Idealised Me refined as rotating group:
 C42(H42A,H42B,H42C), C43(H43A,H43B,H43C), C45(H45A,H45B,H45C), C46(H46A,H46B,
 H46C), C48(H48A,H48B,H48C), C49(H49A,H49B,H49C), C51(H51A,H51B,H51C), C52(H52A,
 H52B,H52C)
;
_smtbx_masks_void_probe_radius 1.2
_smtbx_masks_void_truncation_radius 1.2
_olex2_submission_special_instructions 'No special instructions were received'
_oxdiff_exptl_absorpt_empirical_details
;
Empirical correction (ABSPACK) includes:
- Absorption correction using spherical harmonics
- Frame scaling
;
_oxdiff_exptl_absorpt_empirical_full_max 2.288
_oxdiff_exptl_absorpt_empirical_full_min 0.885

loop_
_space_group_symop_operation_xyz
'x, y, z'
'-x, -y, -z'

loop_
_atom_site_label
_atom_site_type_symbol
_atom_site_fract_x
_atom_site_fract_y
_atom_site_fract_z
_atom_site_U_iso_or_equiv
_atom_site_adp_type
_atom_site_occupancy
_atom_site_site_symmetry_order
_atom_site_calc_flag
_atom_site_refinement_flags_posn
_atom_site_refinement_flags_adp
_atom_site_refinement_flags_occupancy
_atom_site_disorder_assembly
_atom_site_disorder_group
Ni1 Ni 0.76677(5) 0.67810(3) 0.25713(3) 0.03948(15) Uani 1 1 d . . . . .
S1 S 0.85324(12) 0.55572(6) 0.33602(6) 0.0512(3) Uani 1 1 d . . . . .
S2 S 0.75054(11) 0.59116(7) 0.16549(6) 0.0512(3) Uani 1 1 d . . . . .
P1 P 0.81280(10) 0.49173(6) 0.24777(6) 0.0420(2) Uani 1 1 d . . . . .
O1 O 0.9519(3) 0.43229(17) 0.22846(16) 0.0509(6) Uani 1 1 d . . . . .
O2 O 0.6957(3) 0.41929(16) 0.26310(17) 0.0540(7) Uani 1 1 d . . . . .
N1 N 0.5482(3) 0.80205(19) 0.18526(18) 0.0422(7) Uani 1 1 d . . . . .
H1 H 0.5190 0.8581 0.1734 0.051 Uiso 1 1 calc R U . . .
N2 N 0.8135(3) 0.7930(2) 0.3786(2) 0.0524(8) Uani 1 1 d . . . . .
N3 N 0.7851(3) 0.8357(2) 0.1550(2) 0.0707(12) Uani 1 1 d . . . . .
C1 C 0.6916(3) 0.7815(2) 0.1904(2) 0.0406(8) Uani 1 1 d . . . . .
C2 C 0.7931(4) 0.7494(2) 0.3311(2) 0.0447(9) Uani 1 1 d . . . . .
C11 C 0.4372(3) 0.7369(2) 0.1982(2) 0.0412(8) Uani 1 1 d . . . . .
C12 C 0.3943(4) 0.6958(3) 0.1361(2) 0.0489(9) Uani 1 1 d . . . . .
C13 C 0.2837(4) 0.6356(3) 0.1478(3) 0.0619(12) Uani 1 1 d . . . . .
H13 H 0.2535 0.6067 0.1075 0.074 Uiso 1 1 calc R U . . .
C14 C 0.2181(4) 0.6179(3) 0.2176(3) 0.0672(13) Uani 1 1 d . . . . .
H14 H 0.1443 0.5773 0.2242 0.081 Uiso 1 1 calc R U . . .
C15 C 0.2602(4) 0.6591(3) 0.2765(3) 0.0633(12) Uani 1 1 d . . . . .
H15 H 0.2150 0.6458 0.3235 0.076 Uiso 1 1 calc R U . . .
C16 C 0.3703(4) 0.7214(3) 0.2695(2) 0.0493(9) Uani 1 1 d . . . . .
C21 C 0.8327(4) 0.8393(3) 0.4408(3) 0.0589(11) Uani 1 1 d . . . . .
C22 C 0.7760(5) 0.9288(3) 0.4376(3) 0.0752(15) Uani 1 1 d . . . . .
C23 C 0.7899(7) 0.9694(4) 0.5026(4) 0.109(2) Uani 1 1 d . . . . .
H23 H 0.7543 1.0293 0.5026 0.131 Uiso 1 1 calc R U . . .
C24 C 0.8539(8) 0.9245(5) 0.5668(4) 0.118(3) Uani 1 1 d . . . . .
H24 H 0.8584 0.9532 0.6103 0.141 Uiso 1 1 calc R U . . .
C25 C 0.9124(6) 0.8368(4) 0.5681(3) 0.0917(18) Uani 1 1 d . . . . .
H25 H 0.9576 0.8075 0.6122 0.110 Uiso 1 1 calc R U . . .
C26 C 0.9051(5) 0.7918(3) 0.5048(3) 0.0600(11) Uani 1 1 d . . . . .
C31 C 0.7451(5) 0.9148(3) 0.0980(4) 0.099(2) Uani 1 1 d D . . . .
H31A H 0.7647 0.8989 0.0473 0.119 Uiso 1 1 calc R U . . .
H31B H 0.6407 0.9313 0.1015 0.119 Uiso 1 1 calc R U . . .
C32 C 0.8275(7) 0.9902(4) 0.1102(6) 0.171(5) Uani 1 1 d D . . . .
H32A H 0.8019 1.0094 0.1592 0.205 Uiso 1 1 calc R U . . .
H32B H 0.8033 1.0405 0.0710 0.205 Uiso 1 1 calc R U . . .
C33 C 0.9948(7) 0.9629(5) 0.1081(6) 0.186(5) Uani 1 1 d . . . . .
H33A H 1.0213 0.9440 0.0591 0.223 Uiso 1 1 calc R U . . .
H33B H 1.0512 1.0140 0.1159 0.223 Uiso 1 1 calc R U . . .
C34 C 1.0276(7) 0.8845(4) 0.1719(5) 0.152(4) Uani 1 1 d D . . . .
H34A H 1.1320 0.8664 0.1730 0.182 Uiso 1 1 calc R U . . .
H34B H 1.0008 0.9036 0.2208 0.182 Uiso 1 1 calc R U . . .
C35 C 0.9448(5) 0.8102(3) 0.1582(4) 0.101(2) Uani 1 1 d D . . . .
H35A H 0.9645 0.7604 0.1985 0.121 Uiso 1 1 calc R U . . .
H35B H 0.9757 0.7898 0.1104 0.121 Uiso 1 1 calc R U . . .
C41 C 0.4588(5) 0.7185(3) 0.0583(3) 0.0630(11) Uani 1 1 d . . . . .
H41 H 0.5602 0.7342 0.0656 0.076 Uiso 1 1 calc R U . . .
C42 C 0.3763(7) 0.8025(4) 0.0157(3) 0.0948(18) Uani 1 1 d . . . . .
H42A H 0.2742 0.7913 0.0111 0.142 Uiso 1 1 calc R U . . .
H42B H 0.4178 0.8157 -0.0342 0.142 Uiso 1 1 calc R U . . .
H42C H 0.3851 0.8532 0.0434 0.142 Uiso 1 1 calc R U . . .
C43 C 0.4664(7) 0.6403(4) 0.0096(3) 0.0956(18) Uani 1 1 d . . . . .
H43A H 0.5080 0.5862 0.0391 0.143 Uiso 1 1 calc R U . . .
H43B H 0.5268 0.6554 -0.0342 0.143 Uiso 1 1 calc R U . . .
H43C H 0.3690 0.6303 -0.0067 0.143 Uiso 1 1 calc R U . . .
C44 C 0.4078(5) 0.7689(3) 0.3361(3) 0.0646(12) Uani 1 1 d . . . . .
H44 H 0.4904 0.8063 0.3211 0.078 Uiso 1 1 calc R U . . .
C45 C 0.2759(6) 0.8329(4) 0.3546(4) 0.0975(19) Uani 1 1 d . . . . .
H45A H 0.2600 0.8807 0.3131 0.146 Uiso 1 1 calc R U . . .
H45B H 0.2964 0.8584 0.4002 0.146 Uiso 1 1 calc R U . . .
H45C H 0.1893 0.7994 0.3619 0.146 Uiso 1 1 calc R U . . .
C46 C 0.4561(6) 0.7026(5) 0.4056(3) 0.0968(18) Uani 1 1 d . . . . .
H46A H 0.3748 0.6681 0.4239 0.145 Uiso 1 1 calc R U . . .
H46B H 0.4884 0.7356 0.4450 0.145 Uiso 1 1 calc R U . . .
H46C H 0.5356 0.6624 0.3919 0.145 Uiso 1 1 calc R U . . .
C47 C 0.9707(5) 0.6961(3) 0.5045(3) 0.0623(11) Uani 1 1 d . . . . .
H47 H 0.9908 0.6878 0.4513 0.075 Uiso 1 1 calc R U . . .
C48 C 1.1161(5) 0.6786(4) 0.5476(3) 0.0867(16) Uani 1 1 d . . . . .
H48A H 1.1786 0.7271 0.5321 0.130 Uiso 1 1 calc R U . . .
H48B H 1.1636 0.6224 0.5365 0.130 Uiso 1 1 calc R U . . .
H48C H 1.0980 0.6753 0.6013 0.130 Uiso 1 1 calc R U . . .
C49 C 0.8626(6) 0.6276(4) 0.5346(4) 0.0943(18) Uani 1 1 d . . . . .
H49A H 0.8456 0.6311 0.5877 0.141 Uiso 1 1 calc R U . . .
H49B H 0.9021 0.5678 0.5280 0.141 Uiso 1 1 calc R U . . .
H49C H 0.7714 0.6404 0.5071 0.141 Uiso 1 1 calc R U . . .
C50 C 0.7000(7) 0.9791(3) 0.3665(4) 0.093(2) Uani 1 1 d . . . . .
H50 H 0.6903 0.9351 0.3304 0.112 Uiso 1 1 calc R U . . .
C51 C 0.7865(9) 1.0542(5) 0.3277(4) 0.136(3) Uani 1 1 d . . . . .
H51A H 0.8037 1.0965 0.3628 0.204 Uiso 1 1 calc R U . . .
H51B H 0.7320 1.0848 0.2846 0.204 Uiso 1 1 calc R U . . .
H51C H 0.8791 1.0293 0.3108 0.204 Uiso 1 1 calc R U . . .
C52 C 0.5459(8) 1.0139(5) 0.3856(5) 0.145(3) Uani 1 1 d . . . . .
H52A H 0.4960 0.9660 0.4143 0.217 Uiso 1 1 calc R U . . .
H52B H 0.4925 1.0347 0.3394 0.217 Uiso 1 1 calc R U . . .
H52C H 0.5515 1.0632 0.4153 0.217 Uiso 1 1 calc R U . . .
C61 C 0.9464(4) 0.3783(3) 0.1652(2) 0.0540(10) Uani 1 1 d . . . . .
H61 H 0.8474 0.3862 0.1429 0.065 Uiso 1 1 calc R U . . .
C62 C 1.0555(6) 0.4119(5) 0.1057(3) 0.0935(18) Uani 1 1 d . . . . .
H62A H 1.1533 0.4084 0.1279 0.112 Uiso 1 1 calc R U . . .
H62B H 1.0291 0.4746 0.0861 0.112 Uiso 1 1 calc R U . . .
C63 C 1.0537(9) 0.3532(7) 0.0419(4) 0.156(4) Uani 1 1 d . . . . .
H63A H 0.9575 0.3608 0.0177 0.187 Uiso 1 1 calc R U . . .
H63B H 1.1258 0.3730 0.0038 0.187 Uiso 1 1 calc R U . . .
C64 C 1.0867(13) 0.2564(8) 0.0697(6) 0.191(6) Uani 1 1 d . . . . .
H64A H 1.1865 0.2478 0.0895 0.230 Uiso 1 1 calc R U . . .
H64B H 1.0805 0.2210 0.0277 0.230 Uiso 1 1 calc R U . . .
C65 C 0.9807(13) 0.2228(5) 0.1317(6) 0.176(5) Uani 1 1 d . . . . .
H65A H 1.0100 0.1606 0.1514 0.211 Uiso 1 1 calc R U . . .
H65B H 0.8826 0.2240 0.1102 0.211 Uiso 1 1 calc R U . . .
C66 C 0.9773(7) 0.2806(3) 0.1963(3) 0.0904(18) Uani 1 1 d . . . . .
H66A H 0.9016 0.2616 0.2325 0.108 Uiso 1 1 calc R U . . .
H66B H 1.0713 0.2729 0.2226 0.108 Uiso 1 1 calc R U . . .
C71 C 0.5377(4) 0.4439(3) 0.2722(3) 0.0573(11) Uani 1 1 d . . . . .
H71 H 0.5211 0.5100 0.2674 0.069 Uiso 1 1 calc R U . . .
C72 C 0.4946(5) 0.4032(4) 0.3504(3) 0.0753(14) Uani 1 1 d . . . . .
H72A H 0.3960 0.4266 0.3614 0.090 Uiso 1 1 calc R U . . .
H72B H 0.5610 0.4215 0.3875 0.090 Uiso 1 1 calc R U . . .
C73 C 0.4986(6) 0.2997(4) 0.3587(3) 0.0849(15) Uani 1 1 d . . . . .
H73A H 0.6000 0.2756 0.3573 0.102 Uiso 1 1 calc R U . . .
H73B H 0.4578 0.2772 0.4077 0.102 Uiso 1 1 calc R U . . .
C74 C 0.4130(6) 0.2670(4) 0.2968(4) 0.0866(16) Uani 1 1 d . . . . .
H74A H 0.4245 0.2014 0.3015 0.104 Uiso 1 1 calc R U . . .
H74B H 0.3093 0.2843 0.3022 0.104 Uiso 1 1 calc R U . . .
C75 C 0.4642(6) 0.3058(3) 0.2198(3) 0.0764(14) Uani 1 1 d . . . . .
H75A H 0.4033 0.2860 0.1811 0.092 Uiso 1 1 calc R U . . .
H75B H 0.5648 0.2831 0.2122 0.092 Uiso 1 1 calc R U . . .
C76 C 0.4569(5) 0.4080(3) 0.2105(3) 0.0727(13) Uani 1 1 d . . . . .
H76A H 0.4987 0.4301 0.1617 0.087 Uiso 1 1 calc R U . . .
H76B H 0.3547 0.4307 0.2106 0.087 Uiso 1 1 calc R U . . .
F1 F 0.3656(5) 0.9662(3) 0.1466(4) 0.194(3) Uani 1 1 d . . . . .
F2 F 0.5034(6) 1.0510(7) 0.1945(5) 0.287(5) Uani 1 1 d . . . . .
F3 F 0.3509(9) 1.1038(5) 0.1120(5) 0.271(4) Uani 1 1 d . . . . .
F4 F 0.2656(6) 1.0625(4) 0.2188(3) 0.178(2) Uani 1 1 d . . . . .
B1 B 0.3714(8) 1.0451(5) 0.1708(5) 0.094(2) Uani 1 1 d . . . . .

loop_
_atom_site_aniso_label
_atom_site_aniso_U_11
_atom_site_aniso_U_22
_atom_site_aniso_U_33
_atom_site_aniso_U_23
_atom_site_aniso_U_13
_atom_site_aniso_U_12
Ni1 0.0416(3) 0.0333(2) 0.0415(3) 0.00162(19) -0.00390(18) 0.00006(17)
S1 0.0727(6) 0.0386(5) 0.0405(5) -0.0014(4) -0.0106(4) 0.0048(4)
S2 0.0636(6) 0.0493(5) 0.0385(5) -0.0017(4) -0.0063(4) 0.0061(4)
P1 0.0436(5) 0.0371(5) 0.0445(6) -0.0042(4) -0.0017(4) 0.0011(4)
O1 0.0447(14) 0.0509(15) 0.0579(17) -0.0139(13) -0.0041(12) 0.0039(11)
O2 0.0477(15) 0.0406(14) 0.073(2) -0.0064(13) 0.0063(13) 0.0005(11)
N1 0.0338(15) 0.0352(15) 0.0548(19) 0.0037(13) -0.0033(13) 0.0005(11)
N2 0.0510(18) 0.0458(18) 0.061(2) -0.0099(17) -0.0113(15) 0.0024(14)
N3 0.0327(16) 0.056(2) 0.110(3) 0.039(2) -0.0071(17) -0.0015(14)
C1 0.0341(17) 0.0376(18) 0.050(2) -0.0012(16) -0.0054(14) -0.0054(13)
C2 0.0422(19) 0.0319(18) 0.057(2) 0.0040(17) -0.0085(16) 0.0020(14)
C11 0.0298(16) 0.0392(18) 0.053(2) -0.0006(16) -0.0030(14) -0.0013(13)
C12 0.0359(18) 0.052(2) 0.057(3) -0.0046(19) -0.0084(16) 0.0022(15)
C13 0.045(2) 0.056(2) 0.087(4) -0.017(2) -0.012(2) -0.0057(18)
C14 0.042(2) 0.059(3) 0.101(4) -0.009(3) 0.004(2) -0.0111(18)
C15 0.046(2) 0.061(3) 0.080(3) 0.003(2) 0.019(2) -0.0066(19)
C16 0.0408(19) 0.049(2) 0.056(3) -0.0028(18) 0.0036(17) 0.0001(15)
C21 0.058(2) 0.054(2) 0.067(3) -0.017(2) -0.016(2) 0.0016(18)
C22 0.081(3) 0.058(3) 0.090(4) -0.029(3) -0.034(3) 0.013(2)
C23 0.113(5) 0.096(4) 0.127(6) -0.064(4) -0.054(4) 0.035(4)
C24 0.126(5) 0.126(5) 0.112(5) -0.074(5) -0.050(4) 0.032(4)
C25 0.089(4) 0.111(5) 0.078(4) -0.032(3) -0.033(3) 0.015(3)
C26 0.055(2) 0.072(3) 0.053(3) -0.011(2) -0.0126(19) 0.001(2)
C31 0.058(3) 0.078(3) 0.141(5) 0.062(4) -0.022(3) -0.005(2)
C32 0.084(4) 0.092(5) 0.306(13) 0.088(6) -0.048(6) -0.010(4)
C33 0.070(4) 0.121(6) 0.326(13) 0.131(7) -0.028(6) -0.018(4)
C34 0.073(4) 0.096(5) 0.262(11) 0.078(6) -0.054(5) -0.017(3)
C35 0.044(3) 0.086(4) 0.153(6) 0.055(4) -0.014(3) 0.000(2)
C41 0.062(3) 0.076(3) 0.050(3) -0.004(2) -0.011(2) -0.005(2)
C42 0.108(4) 0.102(4) 0.067(4) 0.015(3) -0.025(3) 0.006(3)
C43 0.105(4) 0.122(5) 0.066(4) -0.036(3) -0.007(3) -0.001(4)
C44 0.060(3) 0.078(3) 0.058(3) -0.018(2) 0.010(2) -0.003(2)
C45 0.095(4) 0.108(4) 0.093(4) -0.041(4) 0.018(3) 0.013(3)
C46 0.090(4) 0.140(5) 0.058(3) -0.005(3) 0.003(3) -0.003(4)
C47 0.063(3) 0.064(3) 0.054(3) 0.006(2) -0.004(2) 0.007(2)
C48 0.062(3) 0.101(4) 0.087(4) 0.020(3) -0.009(3) 0.009(3)
C49 0.084(4) 0.079(4) 0.118(5) -0.006(3) 0.008(3) -0.008(3)
C50 0.119(4) 0.046(3) 0.116(5) -0.029(3) -0.058(4) 0.018(3)
C51 0.161(7) 0.139(7) 0.108(6) -0.004(5) -0.047(5) -0.032(6)
C52 0.103(5) 0.144(7) 0.173(8) 0.013(6) -0.052(5) 0.032(5)
C61 0.047(2) 0.057(2) 0.058(3) -0.017(2) -0.0116(18) 0.0096(17)
C62 0.077(3) 0.139(5) 0.062(3) -0.012(3) 0.007(3) 0.016(3)
C63 0.137(6) 0.259(11) 0.069(4) -0.064(6) -0.012(4) 0.084(7)
C64 0.221(11) 0.242(12) 0.116(7) -0.120(8) -0.072(7) 0.148(9)
C65 0.237(11) 0.097(5) 0.206(11) -0.104(7) -0.113(9) 0.070(6)
C66 0.118(4) 0.052(3) 0.103(5) -0.026(3) -0.031(4) 0.013(3)
C71 0.042(2) 0.050(2) 0.080(3) -0.010(2) 0.0019(19) -0.0004(16)
C72 0.069(3) 0.094(4) 0.070(3) -0.026(3) 0.012(2) -0.023(3)
C73 0.086(4) 0.095(4) 0.071(4) 0.008(3) -0.003(3) -0.025(3)
C74 0.083(3) 0.067(3) 0.110(5) -0.001(3) -0.013(3) -0.023(3)
C75 0.085(3) 0.071(3) 0.076(4) -0.013(3) -0.018(3) -0.017(3)
C76 0.068(3) 0.076(3) 0.074(3) -0.002(3) -0.015(2) -0.008(2)
F1 0.130(4) 0.095(3) 0.364(9) -0.067(4) 0.006(4) 0.015(3)
F2 0.107(4) 0.523(14) 0.272(8) -0.226(9) -0.044(4) 0.011(6)
F3 0.265(8) 0.200(6) 0.303(10) 0.099(7) 0.092(7) 0.074(6)
F4 0.132(4) 0.231(6) 0.172(5) -0.055(4) 0.015(3) 0.040(4)
B1 0.083(5) 0.070(4) 0.121(6) 0.000(4) -0.017(4) 0.029(3)

loop_
_atom_type_symbol
_atom_type_description
_atom_type_scat_dispersion_real
_atom_type_scat_dispersion_imag
_atom_type_scat_source
C C 0.0033 0.0016 'International Tables Vol C Tables 4.2.6.8 and 6.1.1.4'
H H 0.0000 0.0000 'International Tables Vol C Tables 4.2.6.8 and 6.1.1.4'
B B 0.0013 0.0007 'International Tables Vol C Tables 4.2.6.8 and 6.1.1.4'
F F 0.0171 0.0103 'International Tables Vol C Tables 4.2.6.8 and 6.1.1.4'
N N 0.0061 0.0033 'International Tables Vol C Tables 4.2.6.8 and 6.1.1.4'
Ni Ni 0.3393 1.1124 'International Tables Vol C Tables 4.2.6.8 and 6.1.1.4'
O O 0.0106 0.0060 'International Tables Vol C Tables 4.2.6.8 and 6.1.1.4'
P P 0.1023 0.0942 'International Tables Vol C Tables 4.2.6.8 and 6.1.1.4'
S S 0.1246 0.1234 'International Tables Vol C Tables 4.2.6.8 and 6.1.1.4'

loop_
_exptl_crystal_face_index_h
_exptl_crystal_face_index_k
_exptl_crystal_face_index_l
_exptl_crystal_face_perp_dist
0 -17 -17 0.0892
0 17 17 0.1102
-1 -11 19 0.0669
-12 -6 -3 0.1268
12 6 3 0.0848
-1 -14 16 0.0802
-1 12 -18 0.1789

loop_
_geom_angle_atom_site_label_1
_geom_angle_atom_site_label_2
_geom_angle_atom_site_label_3
_geom_angle
_geom_angle_site_symmetry_1
_geom_angle_site_symmetry_3
_geom_angle_publ_flag
S1 Ni1 P1 44.38(3) . . ?
S2 Ni1 S1 89.16(4) . . ?
S2 Ni1 P1 44.95(3) . . ?
C1 Ni1 S1 179.47(11) . . ?
C1 Ni1 S2 90.76(11) . . ?
C1 Ni1 P1 135.50(11) . . ?
C2 Ni1 S1 90.08(11) . . ?
C2 Ni1 S2 176.20(12) . . ?
C2 Ni1 P1 134.45(11) . . ?
C2 Ni1 C1 90.04(15) . . ?
P1 S1 Ni1 82.89(4) . . ?
P1 S2 Ni1 83.52(5) . . ?
S1 P1 Ni1 52.73(3) . . ?
S1 P1 S2 104.03(6) . . ?
S2 P1 Ni1 51.53(4) . . ?
O1 P1 Ni1 132.09(11) . . ?
O1 P1 S1 110.19(11) . . ?
O1 P1 S2 114.42(12) . . ?
O1 P1 O2 101.64(14) . . ?
O2 P1 Ni1 126.27(10) . . ?
O2 P1 S1 114.43(12) . . ?
O2 P1 S2 112.49(11) . . ?
C61 O1 P1 119.6(2) . . ?
C71 O2 P1 122.6(2) . . ?
C1 N1 H1 117.7 . . ?
C1 N1 C11 124.5(3) . . ?
C11 N1 H1 117.7 . . ?
C2 N2 C21 174.6(4) . . ?
C1 N3 C31 125.2(3) . . ?
C1 N3 C35 120.4(3) . . ?
C31 N3 C35 113.3(4) . . ?
N1 C1 Ni1 120.3(3) . . ?
N3 C1 Ni1 118.7(2) . . ?
N3 C1 N1 120.8(3) . . ?
N2 C2 Ni1 178.0(3) . . ?
C12 C11 N1 117.4(3) . . ?
C12 C11 C16 122.4(3) . . ?
C16 C11 N1 120.1(3) . . ?
C11 C12 C41 121.9(3) . . ?
C13 C12 C11 117.5(4) . . ?
C13 C12 C41 120.6(4) . . ?
C12 C13 H13 119.4 . . ?
C14 C13 C12 121.3(4) . . ?
C14 C13 H13 119.4 . . ?
C13 C14 H14 119.9 . . ?
C15 C14 C13 120.2(4) . . ?
C15 C14 H14 119.9 . . ?
C14 C15 H15 118.9 . . ?
C14 C15 C16 122.2(4) . . ?
C16 C15 H15 118.9 . . ?
C11 C16 C15 116.4(4) . . ?
C11 C16 C44 123.6(3) . . ?
C15 C16 C44 119.9(4) . . ?
N2 C21 C22 119.1(4) . . ?
N2 C21 C26 117.5(4) . . ?
C22 C21 C26 123.4(4) . . ?
C21 C22 C50 122.0(4) . . ?
C23 C22 C21 116.6(5) . . ?
C23 C22 C50 121.4(4) . . ?
C22 C23 H23 119.1 . . ?
C24 C23 C22 121.8(5) . . ?
C24 C23 H23 119.1 . . ?
C23 C24 H24 119.7 . . ?
C23 C24 C25 120.6(5) . . ?
C25 C24 H24 119.7 . . ?
C24 C25 H25 119.5 . . ?
C24 C25 C26 121.1(5) . . ?
C26 C25 H25 119.5 . . ?
C21 C26 C47 121.5(4) . . ?
C25 C26 C21 116.4(4) . . ?
C25 C26 C47 122.0(4) . . ?
N3 C31 H31A 109.5 . . ?
N3 C31 H31B 109.5 . . ?
H31A C31 H31B 108.1 . . ?
C32 C31 N3 110.7(5) . . ?
C32 C31 H31A 109.5 . . ?
C32 C31 H31B 109.5 . . ?
C31 C32 H32A 109.7 . . ?
C31 C32 H32B 109.7 . . ?
C31 C32 C33 109.8(6) . . ?
H32A C32 H32B 108.2 . . ?
C33 C32 H32A 109.7 . . ?
C33 C32 H32B 109.7 . . ?
C32 C33 H33A 110.2 . . ?
C32 C33 H33B 110.2 . . ?
H33A C33 H33B 108.5 . . ?
C34 C33 C32 107.7(6) . . ?
C34 C33 H33A 110.2 . . ?
C34 C33 H33B 110.2 . . ?
C33 C34 H34A 109.9 . . ?
C33 C34 H34B 109.9 . . ?
H34A C34 H34B 108.3 . . ?
C35 C34 C33 108.7(6) . . ?
C35 C34 H34A 109.9 . . ?
C35 C34 H34B 109.9 . . ?
N3 C35 H35A 109.3 . . ?
N3 C35 H35B 109.3 . . ?
C34 C35 N3 111.5(5) . . ?
C34 C35 H35A 109.3 . . ?
C34 C35 H35B 109.3 . . ?
H35A C35 H35B 108.0 . . ?
C12 C41 H41 107.0 . . ?
C12 C41 C42 110.4(4) . . ?
C12 C41 C43 114.6(4) . . ?
C42 C41 H41 107.0 . . ?
C42 C41 C43 110.5(4) . . ?
C43 C41 H41 107.0 . . ?
C41 C42 H42A 109.5 . . ?
C41 C42 H42B 109.5 . . ?
C41 C42 H42C 109.5 . . ?
H42A C42 H42B 109.5 . . ?
H42A C42 H42C 109.5 . . ?
H42B C42 H42C 109.5 . . ?
C41 C43 H43A 109.5 . . ?
C41 C43 H43B 109.5 . . ?
C41 C43 H43C 109.5 . . ?
H43A C43 H43B 109.5 . . ?
H43A C43 H43C 109.5 . . ?
H43B C43 H43C 109.5 . . ?
C16 C44 H44 107.7 . . ?
C16 C44 C45 109.8(4) . . ?
C16 C44 C46 112.2(4) . . ?
C45 C44 H44 107.7 . . ?
C46 C44 H44 107.7 . . ?
C46 C44 C45 111.5(4) . . ?
C44 C45 H45A 109.5 . . ?
C44 C45 H45B 109.5 . . ?
C44 C45 H45C 109.5 . . ?
H45A C45 H45B 109.5 . . ?
H45A C45 H45C 109.5 . . ?
H45B C45 H45C 109.5 . . ?
C44 C46 H46A 109.5 . . ?
C44 C46 H46B 109.5 . . ?
C44 C46 H46C 109.5 . . ?
H46A C46 H46B 109.5 . . ?
H46A C46 H46C 109.5 . . ?
H46B C46 H46C 109.5 . . ?
C26 C47 H47 107.3 . . ?
C26 C47 C48 112.8(4) . . ?
C48 C47 H47 107.3 . . ?
C49 C47 C26 111.1(4) . . ?
C49 C47 H47 107.3 . . ?
C49 C47 C48 110.9(4) . . ?
C47 C48 H48A 109.5 . . ?
C47 C48 H48B 109.5 . . ?
C47 C48 H48C 109.5 . . ?
H48A C48 H48B 109.5 . . ?
H48A C48 H48C 109.5 . . ?
H48B C48 H48C 109.5 . . ?
C47 C49 H49A 109.5 . . ?
C47 C49 H49B 109.5 . . ?
C47 C49 H49C 109.5 . . ?
H49A C49 H49B 109.5 . . ?
H49A C49 H49C 109.5 . . ?
H49B C49 H49C 109.5 . . ?
C22 C50 H50 107.4 . . ?
C51 C50 C22 113.1(5) . . ?
C51 C50 H50 107.4 . . ?
C51 C50 C52 111.1(5) . . ?
C52 C50 C22 110.2(6) . . ?
C52 C50 H50 107.4 . . ?
C50 C51 H51A 109.5 . . ?
C50 C51 H51B 109.5 . . ?
C50 C51 H51C 109.5 . . ?
H51A C51 H51B 109.5 . . ?
H51A C51 H51C 109.5 . . ?
H51B C51 H51C 109.5 . . ?
C50 C52 H52A 109.5 . . ?
C50 C52 H52B 109.5 . . ?
C50 C52 H52C 109.5 . . ?
H52A C52 H52B 109.5 . . ?
H52A C52 H52C 109.5 . . ?
H52B C52 H52C 109.5 . . ?
O1 C61 H61 109.0 . . ?
O1 C61 C62 108.7(4) . . ?
O1 C61 C66 108.2(4) . . ?
C62 C61 H61 109.0 . . ?
C66 C61 H61 109.0 . . ?
C66 C61 C62 113.0(4) . . ?
C61 C62 H62A 110.0 . . ?
C61 C62 H62B 110.0 . . ?
C61 C62 C63 108.4(6) . . ?
H62A C62 H62B 108.4 . . ?
C63 C62 H62A 110.0 . . ?
C63 C62 H62B 110.0 . . ?
C62 C63 H63A 109.2 . . ?
C62 C63 H63B 109.2 . . ?
H63A C63 H63B 107.9 . . ?
C64 C63 C62 111.9(6) . . ?
C64 C63 H63A 109.2 . . ?
C64 C63 H63B 109.2 . . ?
C63 C64 H64A 109.3 . . ?
C63 C64 H64B 109.3 . . ?
C63 C64 C65 111.5(6) . . ?
H64A C64 H64B 108.0 . . ?
C65 C64 H64A 109.3 . . ?
C65 C64 H64B 109.3 . . ?
C64 C65 H65A 109.3 . . ?
C64 C65 H65B 109.3 . . ?
C64 C65 C66 111.5(8) . . ?
H65A C65 H65B 108.0 . . ?
C66 C65 H65A 109.3 . . ?
C66 C65 H65B 109.3 . . ?
C61 C66 C65 109.7(5) . . ?
C61 C66 H66A 109.7 . . ?
C61 C66 H66B 109.7 . . ?
C65 C66 H66A 109.7 . . ?
C65 C66 H66B 109.7 . . ?
H66A C66 H66B 108.2 . . ?
O2 C71 H71 109.7 . . ?
O2 C71 C72 107.2(4) . . ?
O2 C71 C76 107.5(4) . . ?
C72 C71 H71 109.7 . . ?
C76 C71 H71 109.7 . . ?
C76 C71 C72 112.9(4) . . ?
C71 C72 H72A 109.1 . . ?
C71 C72 H72B 109.1 . . ?
C71 C72 C73 112.5(4) . . ?
H72A C72 H72B 107.8 . . ?
C73 C72 H72A 109.1 . . ?
C73 C72 H72B 109.1 . . ?
C72 C73 H73A 109.3 . . ?
C72 C73 H73B 109.3 . . ?
H73A C73 H73B 107.9 . . ?
C74 C73 C72 111.7(5) . . ?
C74 C73 H73A 109.3 . . ?
C74 C73 H73B 109.3 . . ?
C73 C74 H74A 109.4 . . ?
C73 C74 H74B 109.4 . . ?
H74A C74 H74B 108.0 . . ?
C75 C74 C73 111.3(4) . . ?
C75 C74 H74A 109.4 . . ?
C75 C74 H74B 109.4 . . ?
C74 C75 H75A 109.2 . . ?
C74 C75 H75B 109.2 . . ?
C74 C75 C76 111.9(5) . . ?
H75A C75 H75B 107.9 . . ?
C76 C75 H75A 109.2 . . ?
C76 C75 H75B 109.2 . . ?
C71 C76 C75 112.4(4) . . ?
C71 C76 H76A 109.1 . . ?
C71 C76 H76B 109.1 . . ?
C75 C76 H76A 109.1 . . ?
C75 C76 H76B 109.1 . . ?
H76A C76 H76B 107.9 . . ?
F1 B1 F4 113.5(8) . . ?
F2 B1 F1 107.6(6) . . ?
F2 B1 F4 115.8(8) . . ?
F3 B1 F1 105.7(8) . . ?
F3 B1 F2 107.3(9) . . ?
F3 B1 F4 106.2(6) . . ?

loop_
_geom_bond_atom_site_label_1
_geom_bond_atom_site_label_2
_geom_bond_distance
_geom_bond_site_symmetry_2
_geom_bond_publ_flag
Ni1 S1 2.2523(10) . ?
Ni1 S2 2.2130(11) . ?
Ni1 P1 2.8086(10) . ?
Ni1 C1 1.910(3) . ?
Ni1 C2 1.815(4) . ?
S1 P1 1.9795(13) . ?
S2 P1 1.9969(13) . ?
P1 O1 1.560(2) . ?
P1 O2 1.564(3) . ?
O1 C61 1.463(5) . ?
O2 C71 1.474(4) . ?
N1 H1 0.8600 . ?
N1 C1 1.323(4) . ?
N1 C11 1.443(4) . ?
N2 C2 1.149(5) . ?
N2 C21 1.391(5) . ?
N3 C1 1.312(5) . ?
N3 C31 1.478(5) . ?
N3 C35 1.478(5) . ?
C11 C12 1.394(5) . ?
C11 C16 1.397(5) . ?
C12 C13 1.389(5) . ?
C12 C41 1.501(6) . ?
C13 H13 0.9300 . ?
C13 C14 1.372(7) . ?
C14 H14 0.9300 . ?
C14 C15 1.346(6) . ?
C15 H15 0.9300 . ?
C15 C16 1.404(5) . ?
C16 C44 1.503(6) . ?
C21 C22 1.392(6) . ?
C21 C26 1.401(6) . ?
C22 C23 1.377(7) . ?
C22 C50 1.526(7) . ?
C23 H23 0.9300 . ?
C23 C24 1.356(9) . ?
C24 H24 0.9300 . ?
C24 C25 1.377(8) . ?
C25 H25 0.9300 . ?
C25 C26 1.381(7) . ?
C26 C47 1.511(6) . ?
C31 H31A 0.9700 . ?
C31 H31B 0.9700 . ?
C31 C32 1.430(4) . ?
C32 H32A 0.9700 . ?
C32 H32B 0.9700 . ?
C32 C33 1.552(9) . ?
C33 H33A 0.9700 . ?
C33 H33B 0.9700 . ?
C33 C34 1.534(9) . ?
C34 H34A 0.9700 . ?
C34 H34B 0.9700 . ?
C34 C35 1.426(4) . ?
C35 H35A 0.9700 . ?
C35 H35B 0.9700 . ?
C41 H41 0.9800 . ?
C41 C42 1.532(7) . ?
C41 C43 1.534(6) . ?
C42 H42A 0.9600 . ?
C42 H42B 0.9600 . ?
C42 H42C 0.9600 . ?
C43 H43A 0.9600 . ?
C43 H43B 0.9600 . ?
C43 H43C 0.9600 . ?
C44 H44 0.9800 . ?
C44 C45 1.545(6) . ?
C44 C46 1.524(7) . ?
C45 H45A 0.9600 . ?
C45 H45B 0.9600 . ?
C45 H45C 0.9600 . ?
C46 H46A 0.9600 . ?
C46 H46B 0.9600 . ?
C46 H46C 0.9600 . ?
C47 H47 0.9800 . ?
C47 C48 1.522(6) . ?
C47 C49 1.510(7) . ?
C48 H48A 0.9600 . ?
C48 H48B 0.9600 . ?
C48 H48C 0.9600 . ?
C49 H49A 0.9600 . ?
C49 H49B 0.9600 . ?
C49 H49C 0.9600 . ?
C50 H50 0.9800 . ?
C50 C51 1.503(9) . ?
C50 C52 1.516(9) . ?
C51 H51A 0.9600 . ?
C51 H51B 0.9600 . ?
C51 H51C 0.9600 . ?
C52 H52A 0.9600 . ?
C52 H52B 0.9600 . ?
C52 H52C 0.9600 . ?
C61 H61 0.9800 . ?
C61 C62 1.504(7) . ?
C61 C66 1.498(6) . ?
C62 H62A 0.9700 . ?
C62 H62B 0.9700 . ?
C62 C63 1.516(8) . ?
C63 H63A 0.9700 . ?
C63 H63B 0.9700 . ?
C63 C64 1.476(13) . ?
C64 H64A 0.9700 . ?
C64 H64B 0.9700 . ?
C64 C65 1.515(15) . ?
C65 H65A 0.9700 . ?
C65 H65B 0.9700 . ?
C65 C66 1.516(9) . ?
C66 H66A 0.9700 . ?
C66 H66B 0.9700 . ?
C71 H71 0.9800 . ?
C71 C72 1.500(7) . ?
C71 C76 1.493(6) . ?
C72 H72A 0.9700 . ?
C72 H72B 0.9700 . ?
C72 C73 1.529(7) . ?
C73 H73A 0.9700 . ?
C73 H73B 0.9700 . ?
C73 C74 1.497(7) . ?
C74 H74A 0.9700 . ?
C74 H74B 0.9700 . ?
C74 C75 1.495(8) . ?
C75 H75A 0.9700 . ?
C75 H75B 0.9700 . ?
C75 C76 1.508(7) . ?
C76 H76A 0.9700 . ?
C76 H76B 0.9700 . ?
F1 B1 1.306(8) . ?
F2 B1 1.286(8) . ?
F3 B1 1.278(9) . ?
F4 B1 1.316(9) . ?

loop_
_geom_torsion_atom_site_label_1
_geom_torsion_atom_site_label_2
_geom_torsion_atom_site_label_3
_geom_torsion_atom_site_label_4
_geom_torsion
_geom_torsion_site_symmetry_1
_geom_torsion_site_symmetry_2
_geom_torsion_site_symmetry_3
_geom_torsion_site_symmetry_4
_geom_torsion_publ_flag
Ni1 P1 O1 C61 -123.0(2) . . . . ?
Ni1 P1 O2 C71 10.5(4) . . . . ?
S1 P1 O1 C61 179.5(2) . . . . ?
S1 P1 O2 C71 71.1(3) . . . . ?
S2 P1 O1 C61 -63.7(3) . . . . ?
S2 P1 O2 C71 -47.4(3) . . . . ?
P1 O1 C61 C62 116.9(3) . . . . ?
P1 O1 C61 C66 -120.1(4) . . . . ?
P1 O2 C71 C72 -119.3(3) . . . . ?
P1 O2 C71 C76 119.1(3) . . . . ?
O1 P1 O2 C71 -170.2(3) . . . . ?
O1 C61 C62 C63 177.8(4) . . . . ?
O1 C61 C66 C65 -177.0(6) . . . . ?
O2 P1 O1 C61 57.8(3) . . . . ?
O2 C71 C72 C73 -68.4(5) . . . . ?
O2 C71 C76 C75 67.1(5) . . . . ?
N1 C11 C12 C13 -177.7(3) . . . . ?
N1 C11 C12 C41 -0.6(5) . . . . ?
N1 C11 C16 C15 178.1(3) . . . . ?
N1 C11 C16 C44 -0.4(5) . . . . ?
N2 C21 C22 C23 175.9(5) . . . . ?
N2 C21 C22 C50 -3.0(8) . . . . ?
N2 C21 C26 C25 -175.0(4) . . . . ?
N2 C21 C26 C47 4.7(6) . . . . ?
N3 C31 C32 C33 56.7(9) . . . . ?
C1 N1 C11 C12 -88.2(4) . . . . ?
C1 N1 C11 C16 95.9(4) . . . . ?
C1 N3 C31 C32 137.6(6) . . . . ?
C1 N3 C35 C34 -135.6(6) . . . . ?
C11 N1 C1 Ni1 -28.4(5) . . . . ?
C11 N1 C1 N3 157.4(4) . . . . ?
C11 C12 C13 C14 0.7(6) . . . . ?
C11 C12 C41 C42 -84.9(5) . . . . ?
C11 C12 C41 C43 149.6(4) . . . . ?
C11 C16 C44 C45 112.0(5) . . . . ?
C11 C16 C44 C46 -123.4(4) . . . . ?
C12 C11 C16 C15 2.4(5) . . . . ?
C12 C11 C16 C44 -176.1(3) . . . . ?
C12 C13 C14 C15 0.0(7) . . . . ?
C13 C12 C41 C42 92.1(5) . . . . ?
C13 C12 C41 C43 -33.3(5) . . . . ?
C13 C14 C15 C16 0.5(7) . . . . ?
C14 C15 C16 C11 -1.6(6) . . . . ?
C14 C15 C16 C44 176.9(4) . . . . ?
C15 C16 C44 C45 -66.4(6) . . . . ?
C15 C16 C44 C46 58.2(5) . . . . ?
C16 C11 C12 C13 -1.9(5) . . . . ?
C16 C11 C12 C41 175.2(4) . . . . ?
C21 C22 C23 C24 -0.6(10) . . . . ?
C21 C22 C50 C51 -111.5(6) . . . . ?
C21 C22 C50 C52 123.4(6) . . . . ?
C21 C26 C47 C48 142.1(5) . . . . ?
C21 C26 C47 C49 -92.7(6) . . . . ?
C22 C21 C26 C25 3.1(7) . . . . ?
C22 C21 C26 C47 -177.3(5) . . . . ?
C22 C23 C24 C25 2.3(12) . . . . ?
C23 C22 C50 C51 69.6(8) . . . . ?
C23 C22 C50 C52 -55.5(8) . . . . ?
C23 C24 C25 C26 -1.2(11) . . . . ?
C24 C25 C26 C21 -1.4(8) . . . . ?
C24 C25 C26 C47 179.0(6) . . . . ?
C25 C26 C47 C48 -38.3(6) . . . . ?
C25 C26 C47 C49 86.9(6) . . . . ?
C26 C21 C22 C23 -2.1(8) . . . . ?
C26 C21 C22 C50 179.0(5) . . . . ?
C31 N3 C1 Ni1 175.8(4) . . . . ?
C31 N3 C1 N1 -10.0(7) . . . . ?
C31 N3 C35 C34 55.8(7) . . . . ?
C31 C32 C33 C34 -60.4(10) . . . . ?
C32 C33 C34 C35 60.7(10) . . . . ?
C33 C34 C35 N3 -58.7(9) . . . . ?
C35 N3 C1 Ni1 8.6(6) . . . . ?
C35 N3 C1 N1 -177.2(4) . . . . ?
C35 N3 C31 C32 -54.4(8) . . . . ?
C41 C12 C13 C14 -176.5(4) . . . . ?
C50 C22 C23 C24 178.3(7) . . . . ?
C61 C62 C63 C64 -57.1(9) . . . . ?
C62 C61 C66 C65 -56.7(7) . . . . ?
C62 C63 C64 C65 56.7(10) . . . . ?
C63 C64 C65 C66 -54.6(10) . . . . ?
C64 C65 C66 C61 53.6(8) . . . . ?
C66 C61 C62 C63 57.7(6) . . . . ?
C71 C72 C73 C74 -51.6(6) . . . . ?
C72 C71 C76 C75 -51.0(6) . . . . ?
C72 C73 C74 C75 54.5(6) . . . . ?
C73 C74 C75 C76 -55.9(6) . . . . ?
C74 C75 C76 C71 54.0(6) . . . . ?
C76 C71 C72 C73 49.8(5) . . . . ?

loop_
_exptl_oxdiff_crystal_face_indexfrac_h
_exptl_oxdiff_crystal_face_indexfrac_k
_exptl_oxdiff_crystal_face_indexfrac_l
_exptl_oxdiff_crystal_face_x
_exptl_oxdiff_crystal_face_y
_exptl_oxdiff_crystal_face_z
0.2944 -16.7365 -17.4024 0.4720 -0.8699 0.1435
-0.2944 16.7365 17.4024 -0.4720 0.8699 -0.1435
-1.1504 -11.0265 19.3580 0.6392 0.5466 0.5410
-12.4273 -6.1194 -3.2786 -0.3289 -0.2825 0.9011
12.4273 6.1194 3.2786 0.3289 0.2825 -0.9011
-1.0000 -14.0000 16.0000 0.7239 0.3829 0.5570
-1.0000 12.0000 -18.0000 -0.7542 -0.4965 -0.4070

loop_
_smtbx_masks_void_nr
_smtbx_masks_void_average_x
_smtbx_masks_void_average_y
_smtbx_masks_void_average_z
_smtbx_masks_void_volume
_smtbx_masks_void_count_electrons
_smtbx_masks_void_content
1 0.222 0.511 0.970 7.3 0.3 ?
2 0.500 0.500 0.500 37.4 1.0 ?
3 0.500 0.000 0.000 8.8 0.0 ?
4 0.778 0.489 0.030 7.3 0.3 ?
